data_2000613
loop_
_publ_author_name
'Litster, S. A.'
'Redhouse, A. D.'
'Simpson, S. J.'

_publ_section_title
;Structure of
 [1,3-bis(diphenylphosphino)propane](\h^5^-cyclopentadienyl)hydridoruthenium(II)
;
_journal_issue 9
_journal_name_full 'Acta Crystallographica Section C'
_journal_page_first 1661
_journal_page_last 1663
_journal_paper_doi 10.1107/S010827019200132X
_journal_volume 48
_journal_year 1992
_chemical_formula_sum 'C32 H32 P2 Ru'
_chemical_formula_weight 579.6
_space_group_IT_number 14
_space_group_name_Hall '-P 2yn'
_space_group_name_H-M_alt 'P 1 21/n 1'
_symmetry_cell_setting monoclinic
_symmetry_space_group_name_H-M 'P 1 21/n 1'
_cell_angle_alpha 90
_cell_angle_beta 102.980(10)
_cell_angle_gamma 90
_cell_formula_units_Z 4
_cell_length_a 9.188(2)
_cell_length_b 19.307(3)
_cell_length_c 15.545(3)
_cell_volume 2687.1(9)
_diffrn_radiation_type Mo
_diffrn_radiation_wavelength 0.7107
_exptl_absorpt_coefficient_mu 0.707
_exptl_crystal_density_diffrn 1.43
_exptl_crystal_F_000 1192
_cod_data_source_file li0120.cif
_cod_data_source_block li0120a
_cod_original_cell_volume 2687.0(8)
_cod_original_sg_symbol_H-M 'P 21/n'
_cod_original_formula_sum 'C32 H32 P2 Ru1'
_cod_database_code 2000613

loop_
_space_group_symop_id
_space_group_symop_operation_xyz
1 x,y,z
2 -x+1/2,y+1/2,-z+1/2
3 -x,-y,-z
4 x+1/2,-y+1/2,z+1/2

loop_
_atom_site_label
_atom_site_fract_x
_atom_site_fract_y
_atom_site_fract_z
_atom_site_U_iso_or_equiv
Ru(1) .12530(10) .13120(10) .29510(10) .0270(10)
C(6) -.0512(6) .0038(3) .1097(3) .032(2)
C(7) .0030(6) -.0277(3) .2023(3) .030(2)
C(8) -.1319(5) .0723(2) .1085(3) .032(2)
P(1) -.00990(10) .14310(10) .15860(10) .0270(10)
C(11) -.1381(5) .2172(2) .1494(3) .031(2)
C(12) -.2800(6) .2104(3) .1642(4) .048(2)
C(13) -.3704(7) .2674(4) .1682(4) .062(3)
C(14) -.3155(8) .3325(3) .1598(4) .060(3)
C(15) -.1754(7) .3413(3) .1457(4) .050(2)
C(16) -.0876(6) .2841(3) .1399(3) .041(2)
C(21) .0896(5) .1598(2) .0703(3) .0250(10)
C(22) .0184(6) .1824(2) -.0137(3) .030(2)
C(23) .0968(6) .1908(2) -.0789(3) .037(2)
C(24) .2483(7) .1773(3) -.0614(3) .041(2)
C(25) .3209(6) .1549(3) .0212(4) .041(2)
C(26) .2421(6) .1464(3) .0865(3) .034(2)
P(2) .15900(10) .01820(10) .27490(10) .0260(10)
C(31) .1888(5) -.0382(2) .3734(3) .028(2)
C(32) .2329(6) -.1065(3) .3711(3) .042(2)
C(33) .2498(7) -.1492(3) .4449(4) .051(2)
C(34) .2224(7) -.1233(3) .5212(4) .055(2)
C(35) .1787(8) -.0553(3) .5249(4) .061(3)
C(36) .1639(7) -.0129(3) .4513(3) .047(2)
C(41) .3195(5) -.0084(2) .2301(3) .028(2)
C(42) .3110(6) -.0527(3) .1585(3) .036(2)
C(43) .4367(6) -.0660(3) .1259(3) .045(2)
C(44) .5724(6) -.0373(3) .1643(4) .043(2)
C(45) .5833(6) .0053(3) .2357(4) .043(2)
C(46) .4584(6) .0193(3) .2685(3) .034(2)
C(1) .1804(8) .1907(3) .4228(4) .056(3)
C(2) .1375(7) .2375(3) .3514(4) .053(2)
C(3) .2436(7) .2325(3) .2997(4) .049(2)
C(4) .3501(7) .1837(3) .3360(4) .048(2)
C(5) .3111(7) .1570(3) .4130(3) .047(2)
H(10) -.019(5) .105(2) .320(3) ?
H(6C) -.110(5) -.031(2) .073(3) ?
H(6D) .031(5) .009(2) .086(3) ?
H(7C) .034(5) -.077(2) .198(3) ?
H(7D) -.073(5) -.027(2) .233(3) ?
H(8C) -.211(5) .068(2) .144(3) ?
H(8D) -.182(5) .087(2) .049(3) ?
H(12A) -.322(6) .171(3) .172(3) ?
H(13A) -.467(6) .258(3) .179(4) ?
H(14A) -.370(6) .373(3) .164(2) ?
H(15B) -.140(6) .383(3) .136(3) ?
H(16B) .009(5) .291(2) .127(3) ?
H(22A) -.086(5) .193(2) -.028(3) ?
H(23A) .039(5) .205(2) -.138(3) ?
H(24A) .301(5) .183(2) -.102(3) ?
H(25A) .418(5) .148(2) .031(3) ?
H(26A) .285(5) .138(3) .133(3) ?
H(32A) .246(5) -.123(2) .317(3) ?
H(33B) .281(6) -.193(3) .444(3) ?
H(34A) .235(6) -.149(3) .568(3) ?
H(35A) .156(6) -.036(3) .572(3) ?
H(36A) .139(6) .028(2) .454(3) ?
H(42B) .211(5) -.073(2) .126(3) ?
H(43A) .425(5) -.099(2) .080(3) ?
H(44A) .645(6) -.051(3) .143(3) ?
H(45B) .665(5) .028(3) .262(3) ?
H(46A) .476(5) .046(2) .321(3) ?
H(1A) .127(7) .180(3) .457(4) ?
H(2A) .047(6) .266(3) .343(3) ?
H(3A) .242(6) .259(3) .249(3) ?
H(4A) .432(6) .169(3) .317(3) ?
H(5A) .360(6) .123(2) .448(3) ?

loop_
_geom_angle_atom_site_label_1
_geom_angle_atom_site_label_2
_geom_angle_atom_site_label_3
_geom_angle
P(2) C(31) C(36) 119.8(4)
C(31) C(32) C(33) 121.5(5)
C(33) C(34) C(35) 120.0(5)
C(31) C(36) C(35) 120.8(5)
P(2) C(41) C(46) 117.9(3)
C(41) C(42) C(43) 120.3(4)
C(43) C(44) C(45) 119.3(6)
C(41) C(46) C(45) 121.7(5)
Ru(1) C(1) C(5) 72.3(3)
Ru(1) C(2) C(1) 72.6(3)
C(1) C(2) C(3) 107.4(5)
Ru(1) C(3) C(4) 73.2(3)
Ru(1) C(4) C(3) 70.9(3)
C(3) C(4) C(5) 107.6(6)
Ru(1) C(5) C(4) 71.6(3)
H(10) Ru(1) P(1) 87.0(15)
P(1) Ru(1) P(2) 91.90(10)
P(1) Ru(1) C(1) 139.3(2)
H(10) Ru(1) C(2) 9.7(16)
P(2) Ru(1) C(2) 163.60(10)
H(10) Ru(1) C(3) 135.5(16)
P(2) Ru(1) C(3) 141.1(2)
C(2) Ru(1) C(3) 36.6(2)
P(1) Ru(1) C(4) 120.3(2)
C(1) Ru(1) C(4) 60.8(2)
C(3) Ru(1) C(4) 35.9(2)
P(1) Ru(1) C(5) 155.7(2)
C(1) Ru(1) C(5) 36.3(2)
C(3) Ru(1) C(5) 60.5(2)
C(7) C(6) C(8) 114.2(4)
C(6) C(8) P(1) 113.3(3)
Ru(1) P(1) C(11) 111.50(10)
Ru(1) P(1) C(21) 117.80(10)
C(11) P(1) C(21) 102.9(2)
P(1) C(11) C(16) 120.5(4)
C(11) C(12) C(13) 121.9(5)
C(13) C(14) C(15) 120.7(6)
C(11) C(16) C(15) 121.5(5)
P(1) C(21) C(26) 118.8(3)
C(21) C(22) C(23) 120.9(5)
C(23) C(24) C(25) 119.9(6)
C(21) C(26) C(25) 121.1(4)
Ru(1) P(2) C(31) 117.30(10)
Ru(1) P(2) C(41) 118.30(10)
C(31) P(2) C(41) 99.6(2)
C(32) C(31) C(36) 118.1(4)
C(32) C(33) C(34) 119.4(5)
C(34) C(35) C(36) 120.2(6)
P(2) C(41) C(42) 124.7(4)
C(42) C(41) C(46) 117.4(5)
C(42) C(43) C(44) 121.1(5)
C(44) C(45) C(46) 120.1(5)
Ru(1) C(1) C(2) 70.5(3)
C(2) C(1) C(5) 107.7(6)
Ru(1) C(2) C(3) 71.9(3)
Ru(1) C(3) C(2) 71.5(3)
C(2) C(3) C(4) 109.4(5)
Ru(1) C(4) C(5) 71.8(3)
Ru(1) C(5) C(1) 71.4(3)
C(1) C(5) C(4) 107.9(5)
H(10) Ru(1) P(2) 82.8(16)
H(10) Ru(1) C(1) 88.7(16)
P(2) Ru(1) C(1) 127.6(2)
P(1) Ru(1) C(2) 104.50(10)
C(1) Ru(1) C(2) 36.9(2)
P(1) Ru(1) C(3) 96.00(10)
C(1) Ru(1) C(3) 60.9(2)
H(10) Ru(1) C(4) 148.7(15)
P(2) Ru(1) C(4) 109.30(10)
C(2) Ru(1) C(4) 60.9(2)
H(10) Ru(1) C(5) 113.6(15)
P(2) Ru(1) C(5) 103.00(10)
C(2) Ru(1) C(5) 61.0(2)
C(4) Ru(1) C(5) 36.6(2)
C(6) C(7) P(2) 115.3(3)
Ru(1) P(1) C(8) 119.2(2)
C(8) P(1) C(11) 103.2(2)
C(8) P(1) C(21) 100.0(2)
P(1) C(11) C(12) 121.7(4)
C(12) C(11) C(16) 117.2(5)
C(12) C(13) C(14) 119.0(6)
C(14) C(15) C(16) 119.7(6)
P(1) C(21) C(22) 123.1(4)
C(22) C(21) C(26) 118.1(5)
C(22) C(23) C(24) 120.1(4)
C(24) C(25) C(26) 119.9(5)
Ru(1) P(2) C(7) 116.2(2)
C(7) P(2) C(31) 100.0(2)
C(7) P(2) C(41) 102.3(2)
P(2) C(31) C(32) 122.1(4)

loop_
_geom_bond_atom_site_label_1
_geom_bond_atom_site_label_2
_geom_bond_distance
Ru(1) H(10) 1.55(5)
Ru(1) P(2) 2.2360(10)
Ru(1) C(2) 2.225(5)
Ru(1) C(4) 2.259(6)
C(6) C(7) 1.539(6)
C(7) P(2) 1.840(5)
P(1) C(11) 1.838(5)
C(11) C(12) 1.380(8)
C(12) C(13) 1.390(9)
C(14) C(15) 1.364(10)
C(21) C(22) 1.393(6)
C(22) C(23) 1.379(8)
C(24) C(25) 1.377(7)
P(2) C(31) 1.849(4)
C(31) C(32) 1.382(7)
C(32) C(33) 1.392(8)
C(34) C(35) 1.377(9)
C(41) C(42) 1.392(7)
C(42) C(43) 1.385(8)
C(44) C(45) 1.368(8)
C(1) C(2) 1.417(8)
C(2) C(3) 1.400(10)
C(4) C(5) 1.420(9)
Ru(1) P(1) 2.2170(10)
Ru(1) C(1) 2.251(6)
Ru(1) C(3) 2.230(6)
Ru(1) C(5) 2.262(5)
C(6) C(8) 1.515(7)
C(8) P(1) 1.826(5)
P(1) C(21) 1.840(5)
C(11) C(16) 1.391(7)
C(13) C(14) 1.371(10)
C(15) C(16) 1.383(8)
C(21) C(26) 1.391(7)
C(23) C(24) 1.382(8)
C(25) C(26) 1.382(8)
P(2) C(41) 1.839(5)
C(31) C(36) 1.372(7)
C(33) C(34) 1.362(9)
C(35) C(36) 1.389(8)
C(41) C(46) 1.389(6)
C(43) C(44) 1.372(8)
C(45) C(46) 1.382(8)
C(1) C(5) 1.404(9)
C(3) C(4) 1.385(8)
